data_2016359
loop_
_publ_author_name
'Trilleras, Jorge'
'Quiroga, Jairo'
'Low, John N.'
'Cobo, Justo'
'Glidewell, Christopher'

_publ_section_title
;(<i>E</i>)-3-{2-Amino-4-ethoxy-6-[<i>N</i>-(4-methoxyphenyl)-<i>N</i>-methylamino]pyrimidin-5-yl}-1-phenylprop-2-en-1-one:
 a boat-shaped pyrimidine ring and a chain of hydrogen-bonded
 <i>R</i>^4^~2~(8) and <i>R</i>^2^~2~(20) rings
;
_journal_coeditor_code SK3178
_journal_issue 12
_journal_name_full 'Acta Crystallographica Section C'
_journal_page_first o758
_journal_page_last o760
_journal_paper_doi 10.1107/S0108270107056569
_journal_volume 63
_journal_year 2007
_chemical_formula_iupac 'C23 H24 N4 O3'
_chemical_formula_moiety 'C23 H24 N4 O3'
_chemical_formula_sum 'C23 H24 N4 O3'
_chemical_formula_weight 404.46
_chemical_name_systematic
;
(<i>E</i>)-3-{2-Amino-4-ethoxy-6-[<i>N</i>-(4-methoxyphenyl)-N-
methylamino]pyrimidin-5-yl}-1-phenylprop-2-en-1-one
;
_space_group_IT_number 2
_symmetry_cell_setting triclinic
_symmetry_space_group_name_Hall '-P 1'
_symmetry_space_group_name_H-M 'P -1'
_atom_sites_solution_hydrogens geom
_atom_sites_solution_primary direct
_atom_sites_solution_secondary difmap
_cell_angle_alpha 94.079(16)
_cell_angle_beta 109.845(11)
_cell_angle_gamma 113.339(10)
_cell_formula_units_Z 2
_cell_length_a 10.1975(14)
_cell_length_b 10.959(2)
_cell_length_c 11.046(2)
_cell_measurement_reflns_used 4750
_cell_measurement_temperature 120(2)
_cell_measurement_theta_max 27.50
_cell_measurement_theta_min 3.23
_cell_volume 1035.5(3)
_computing_cell_refinement 'DIRAX/LSQ (Duisenberg <i>et al.</i>,  2000)'
_computing_data_collection 'COLLECT (Hooft, 1999)'
_computing_data_reduction 'EVALCCD (Duisenberg <i>et al.</i>,  2003)'
_computing_molecular_graphics 'PLATON (Spek, 2003)'
_computing_publication_material 'SHELXL97 (Sheldrick, 1997) and PRPKAPPA (Ferguson, 1999)'
_computing_structure_refinement 'OSCAIL (McArdle, 2003) and SHELXL97 (Sheldrick, 1997)'
_computing_structure_solution 'Sir2004 (Burla <i>et al.</i>,  2005)'
_diffrn_ambient_temperature 120(2)
_diffrn_detector_area_resol_mean 9.091
_diffrn_measured_fraction_theta_full 0.998
_diffrn_measured_fraction_theta_max 0.998
_diffrn_measurement_device_type 'Bruker--Nonius KappaCCD'
_diffrn_measurement_method '\f & \w scans'
_diffrn_radiation_monochromator graphite
_diffrn_radiation_source 'Bruker-Nonius FR591 rotating anode'
_diffrn_radiation_type 'Mo K\a'
_diffrn_radiation_wavelength 0.71073
_diffrn_reflns_av_R_equivalents 0.0519
_diffrn_reflns_av_sigmaI/netI 0.0410
_diffrn_reflns_limit_h_max 13
_diffrn_reflns_limit_h_min -13
_diffrn_reflns_limit_k_max 14
_diffrn_reflns_limit_k_min -14
_diffrn_reflns_limit_l_max 14
_diffrn_reflns_limit_l_min -14
_diffrn_reflns_number 28433
_diffrn_reflns_theta_full 27.50
_diffrn_reflns_theta_max 27.50
_diffrn_reflns_theta_min 3.23
_diffrn_standards_decay_% 0
_diffrn_standards_number 0
_exptl_absorpt_coefficient_mu 0.088
_exptl_absorpt_correction_T_max 0.979
_exptl_absorpt_correction_T_min 0.963
_exptl_absorpt_correction_type multi-scan
_exptl_absorpt_process_details '(SADABS; Sheldrick, 2003)'
_exptl_crystal_colour yellow
_exptl_crystal_density_diffrn 1.297
_exptl_crystal_density_method 'not measured'
_exptl_crystal_description block
_exptl_crystal_F_000 428
_exptl_crystal_size_max 0.49
_exptl_crystal_size_mid 0.29
_exptl_crystal_size_min 0.24
_refine_diff_density_max 0.257
_refine_diff_density_min -0.296
_refine_ls_extinction_method none
_refine_ls_goodness_of_fit_ref 1.047
_refine_ls_hydrogen_treatment constr
_refine_ls_matrix_type full
_refine_ls_number_parameters 274
_refine_ls_number_reflns 4750
_refine_ls_number_restraints 0
_refine_ls_restrained_S_all 1.047
_refine_ls_R_factor_all 0.0836
_refine_ls_R_factor_gt 0.0470
_refine_ls_shift/su_max 0.000
_refine_ls_shift/su_mean 0.000
_refine_ls_structure_factor_coef Fsqd
_refine_ls_weighting_details 'w=1/[\s^2^(Fo^2^)+(0.0427P)^2^+0.5503P] where P=(Fo^2^+2Fc^2^)/3'
_refine_ls_weighting_scheme calc
_refine_ls_wR_factor_gt 0.0968
_refine_ls_wR_factor_ref 0.1130
_reflns_number_gt 3263
_reflns_number_total 4750
_reflns_threshold_expression I>2\s(I)
_cod_data_source_file sk3178.cif
_cod_data_source_block I
_cod_depositor_comments
;
The following automatic conversions were performed:
'_exptl_absorpt_correction_type' value 'Multi-scan' changed to
'multi-scan' according to
'/home/saulius/struct/CIF-dictionaries/cif_core.dic' dictionary named
'cif_core.dic' version 2.4.1 from 2010-06-29.

Automatic conversion script
Id: cif_fix_enum 1527 2010-12-29 10:47:43Z saulius 

The following automatic conversions were performed:

'_exptl_absorpt_correction_type' value 'Multi-scan' changed to
'multi-scan' according to
/home/saulius/struct/CIF-dictionaries/cif_core.dic dictionary named
'cif_core.dic' version 2.4.1 from 2010-06-29.

Automatic conversion script
Id: cif_fix_values 1715 2011-07-08 13:25:40Z adriana 
;
_cod_database_code 2016359
_cod_database_fobs_code 2016359

loop_
_symmetry_equiv_pos_as_xyz
'x, y, z'
'-x, -y, -z'

loop_
_atom_site_type_symbol
_atom_site_label
_atom_site_fract_x
_atom_site_fract_y
_atom_site_fract_z
_atom_site_U_iso_or_equiv
_atom_site_adp_type
_atom_site_calc_flag
_atom_site_refinement_flags
_atom_site_occupancy
O O4 0.39883(14) 0.61904(12) 0.15800(12) 0.0219(3) Uani d . 1
O O53 0.92580(13) 0.62061(13) 0.36906(12) 0.0222(3) Uani d . 1
O O64 0.73235(15) 0.06065(14) 0.17267(12) 0.0268(3) Uani d . 1
N N1 0.25866(15) 0.35949(14) 0.38173(13) 0.0180(3) Uani d . 1
N N2 0.08042(16) 0.43894(16) 0.37328(14) 0.0231(3) Uani d . 1
N N3 0.22967(16) 0.52434(15) 0.25593(14) 0.0190(3) Uani d . 1
N N6 0.44717(16) 0.28859(14) 0.40677(13) 0.0177(3) Uani d . 1
C C2 0.19416(18) 0.44197(17) 0.33706(16) 0.0174(3) Uani d . 1
C C4 0.35242(19) 0.53545(17) 0.23372(15) 0.0174(3) Uani d . 1
C C5 0.44646(18) 0.47014(17) 0.28849(15) 0.0162(3) Uani d . 1
C C6 0.38285(18) 0.37268(17) 0.35725(15) 0.0163(3) Uani d . 1
C C41 0.3157(2) 0.69814(19) 0.10697(17) 0.0236(4) Uani d . 1
C C42 0.1966(2) 0.6271(2) -0.03242(19) 0.0302(4) Uani d . 1
C C51 0.60208(18) 0.51407(16) 0.29572(16) 0.0165(3) Uani d . 1
C C52 0.67729(19) 0.59807(17) 0.23191(16) 0.0188(3) Uani d . 1
C C53 0.84342(19) 0.64473(17) 0.27128(16) 0.0173(3) Uani d . 1
C C531 0.92078(19) 0.72991(17) 0.19313(16) 0.0166(3) Uani d . 1
C C532 0.84398(19) 0.71857(17) 0.05883(16) 0.0195(4) Uani d . 1
C C533 0.9241(2) 0.79514(18) -0.00961(17) 0.0225(4) Uani d . 1
C C534 1.0808(2) 0.88642(18) 0.05627(18) 0.0229(4) Uani d . 1
C C535 1.1576(2) 0.90017(18) 0.19058(18) 0.0222(4) Uani d . 1
C C536 1.07862(19) 0.82127(18) 0.25831(17) 0.0199(4) Uani d . 1
C C61 0.52692(19) 0.23891(16) 0.34633(16) 0.0172(3) Uani d . 1
C C62 0.46871(19) 0.19130(17) 0.20922(16) 0.0182(3) Uani d . 1
C C63 0.5409(2) 0.13391(17) 0.15439(16) 0.0198(4) Uani d . 1
C C64 0.6712(2) 0.12235(17) 0.23539(17) 0.0197(4) Uani d . 1
C C65 0.7315(2) 0.17189(18) 0.37160(17) 0.0219(4) Uani d . 1
C C66 0.6590(2) 0.22980(18) 0.42594(17) 0.0206(4) Uani d . 1
C C67 0.8618(2) 0.0416(2) 0.25462(19) 0.0317(5) Uani d . 1
C C68 0.3825(2) 0.20324(18) 0.48873(17) 0.0225(4) Uani d . 1
H H2A 0.0452 0.4977 0.3540 0.028 Uiso d R 1
H H2B 0.0708 0.4014 0.4375 0.028 Uiso d R 1
H H41A 0.3907 0.7901 0.1083 0.028 Uiso calc R 1
H H41B 0.2630 0.7098 0.1644 0.028 Uiso calc R 1
H H42A 0.2476 0.6086 -0.0874 0.045 Uiso calc R 1
H H42B 0.1491 0.6859 -0.0684 0.045 Uiso calc R 1
H H42C 0.1157 0.5407 -0.0322 0.045 Uiso calc R 1
H H51 0.6619 0.4785 0.3547 0.020 Uiso calc R 1
H H52 0.6213 0.6264 0.1614 0.023 Uiso calc R 1
H H532 0.7360 0.6579 0.0140 0.023 Uiso calc R 1
H H533 0.8718 0.7853 -0.1018 0.027 Uiso calc R 1
H H534 1.1357 0.9395 0.0093 0.027 Uiso calc R 1
H H535 1.2644 0.9639 0.2360 0.027 Uiso calc R 1
H H536 1.1321 0.8292 0.3498 0.024 Uiso calc R 1
H H62 0.3791 0.1983 0.1532 0.022 Uiso calc R 1
H H63 0.5010 0.1023 0.0610 0.024 Uiso calc R 1
H H65 0.8221 0.1662 0.4275 0.026 Uiso calc R 1
H H66 0.7007 0.2637 0.5192 0.025 Uiso calc R 1
H H67A 0.9502 0.1309 0.3042 0.048 Uiso calc R 1
H H67B 0.8912 -0.0074 0.1991 0.048 Uiso calc R 1
H H67C 0.8327 -0.0119 0.3168 0.048 Uiso calc R 1
H H68A 0.3681 0.2584 0.5523 0.034 Uiso calc R 1
H H68B 0.4547 0.1680 0.5368 0.034 Uiso calc R 1
H H68C 0.2818 0.1264 0.4317 0.034 Uiso calc R 1

loop_
_atom_site_aniso_label
_atom_site_aniso_U_11
_atom_site_aniso_U_22
_atom_site_aniso_U_33
_atom_site_aniso_U_12
_atom_site_aniso_U_13
_atom_site_aniso_U_23
O4 0.0234(6) 0.0268(7) 0.0251(7) 0.0157(5) 0.0135(5) 0.0146(5)
O53 0.0206(6) 0.0282(7) 0.0211(6) 0.0123(5) 0.0095(5) 0.0115(5)
O64 0.0326(7) 0.0356(8) 0.0222(7) 0.0237(6) 0.0124(6) 0.0062(6)
N1 0.0158(7) 0.0200(7) 0.0170(7) 0.0072(6) 0.0062(6) 0.0040(6)
N2 0.0226(8) 0.0312(9) 0.0249(8) 0.0166(7) 0.0136(6) 0.0133(7)
N3 0.0177(7) 0.0236(8) 0.0176(7) 0.0107(6) 0.0073(6) 0.0058(6)
N6 0.0203(7) 0.0197(7) 0.0185(7) 0.0107(6) 0.0112(6) 0.0072(6)
C2 0.0144(8) 0.0193(8) 0.0152(8) 0.0065(7) 0.0040(6) 0.0016(7)
C4 0.0188(8) 0.0181(8) 0.0133(8) 0.0069(7) 0.0059(7) 0.0029(6)
C5 0.0156(8) 0.0182(8) 0.0143(8) 0.0079(7) 0.0052(6) 0.0025(6)
C6 0.0152(8) 0.0171(8) 0.0134(8) 0.0064(7) 0.0037(6) 0.0009(6)
C41 0.0282(9) 0.0249(9) 0.0264(10) 0.0172(8) 0.0135(8) 0.0116(8)
C42 0.0315(10) 0.0313(11) 0.0308(11) 0.0190(9) 0.0094(8) 0.0110(8)
C51 0.0159(8) 0.0168(8) 0.0162(8) 0.0079(7) 0.0056(7) 0.0016(6)
C52 0.0177(8) 0.0212(9) 0.0186(8) 0.0088(7) 0.0083(7) 0.0067(7)
C53 0.0196(8) 0.0170(8) 0.0173(8) 0.0095(7) 0.0081(7) 0.0037(7)
C531 0.0190(8) 0.0165(8) 0.0191(8) 0.0106(7) 0.0098(7) 0.0055(6)
C532 0.0181(8) 0.0196(9) 0.0195(9) 0.0079(7) 0.0070(7) 0.0030(7)
C533 0.0264(9) 0.0243(9) 0.0183(9) 0.0124(8) 0.0092(7) 0.0068(7)
C534 0.0276(9) 0.0208(9) 0.0257(9) 0.0112(8) 0.0154(8) 0.0101(7)
C535 0.0178(8) 0.0189(9) 0.0267(9) 0.0055(7) 0.0087(7) 0.0045(7)
C536 0.0191(8) 0.0236(9) 0.0177(8) 0.0103(7) 0.0073(7) 0.0059(7)
C61 0.0184(8) 0.0146(8) 0.0197(8) 0.0068(7) 0.0094(7) 0.0055(7)
C62 0.0157(8) 0.0171(8) 0.0183(8) 0.0059(7) 0.0045(7) 0.0046(7)
C63 0.0227(9) 0.0191(9) 0.0160(8) 0.0082(7) 0.0074(7) 0.0029(7)
C64 0.0227(9) 0.0186(9) 0.0217(9) 0.0103(7) 0.0120(7) 0.0050(7)
C65 0.0210(9) 0.0264(9) 0.0199(9) 0.0140(8) 0.0059(7) 0.0066(7)
C66 0.0235(9) 0.0227(9) 0.0149(8) 0.0113(7) 0.0060(7) 0.0028(7)
C67 0.0375(11) 0.0420(12) 0.0306(10) 0.0297(10) 0.0161(9) 0.0109(9)
C68 0.0279(9) 0.0240(9) 0.0224(9) 0.0140(8) 0.0141(8) 0.0101(7)

loop_
_atom_type_symbol
_atom_type_description
_atom_type_scat_dispersion_real
_atom_type_scat_dispersion_imag
_atom_type_scat_source
C C 0.0033 0.0016 'International Tables Vol C Tables 4.2.6.8 and 6.1.1.4'
H H 0.0000 0.0000 'International Tables Vol C Tables 4.2.6.8 and 6.1.1.4'
N N 0.0061 0.0033 'International Tables Vol C Tables 4.2.6.8 and 6.1.1.4'
O O 0.0106 0.0060 'International Tables Vol C Tables 4.2.6.8 and 6.1.1.4'

loop_
_geom_angle_atom_site_label_1
_geom_angle_atom_site_label_2
_geom_angle_atom_site_label_3
_geom_angle
_geom_angle_publ_flag
C4 O4 C41 119.07(13) no
C64 O64 C67 117.13(14) no
C6 N1 C2 116.78(14) no
C2 N2 H2A 118.4 no
C2 N2 H2B 117.2 no
H2A N2 H2B 120.4 no
C4 N3 C2 115.02(14) no
C6 N6 C61 123.24(13) no
C6 N6 C68 117.83(13) no
C61 N6 C68 114.58(13) no
N2 C2 N1 116.76(15) no
N2 C2 N3 116.91(15) no
N1 C2 N3 126.30(15) no
N3 C4 O4 118.79(14) y
N3 C4 C5 125.30(15) no
C5 C4 O4 115.85(14) y
C4 C5 C6 113.10(14) no
C4 C5 C51 123.54(15) no
C6 C5 C51 122.44(14) no
N1 C6 N6 114.98(14) no
N1 C6 C5 122.35(15) no
N6 C6 C5 122.64(14) no
O4 C41 C42 110.51(14) no
O4 C41 H41A 109.5 no
C42 C41 H41A 109.5 no
O4 C41 H41B 109.5 no
C42 C41 H41B 109.5 no
H41A C41 H41B 108.1 no
C41 C42 H42A 109.5 no
C41 C42 H42B 109.5 no
H42A C42 H42B 109.5 no
C41 C42 H42C 109.5 no
H42A C42 H42C 109.5 no
H42B C42 H42C 109.5 no
C52 C51 C5 130.31(15) no
C52 C51 H51 114.8 no
C5 C51 H51 114.8 no
C51 C52 C53 119.94(15) no
C51 C52 H52 120.0 no
C53 C52 H52 120.0 no
O53 C53 C52 123.30(15) no
O53 C53 C531 118.15(14) no
C52 C53 C531 118.52(14) no
C532 C531 C536 119.27(15) no
C532 C531 C53 123.04(15) no
C536 C531 C53 117.66(14) no
C533 C532 C531 120.30(16) no
C533 C532 H532 119.8 no
C531 C532 H532 119.8 no
C532 C533 C534 120.00(16) no
C532 C533 H533 120.0 no
C534 C533 H533 120.0 no
C535 C534 C533 120.06(16) no
C535 C534 H534 120.0 no
C533 C534 H534 120.0 no
C536 C535 C534 119.96(16) no
C536 C535 H535 120.0 no
C534 C535 H535 120.0 no
C535 C536 C531 120.37(16) no
C535 C536 H536 119.8 no
C531 C536 H536 119.8 no
C66 C61 C62 118.89(15) no
C66 C61 N6 119.39(15) no
C62 C61 N6 121.59(14) no
C63 C62 C61 120.40(15) no
C63 C62 H62 119.8 no
C61 C62 H62 119.8 no
C62 C63 C64 120.25(15) no
C62 C63 H63 119.9 no
C64 C63 H63 119.9 no
C63 C64 O64 116.22(15) y
C65 C64 O64 124.14(15) y
C63 C64 C65 119.65(15) no
C64 C65 C66 119.81(16) no
C64 C65 H65 120.1 no
C66 C65 H65 120.1 no
C61 C66 C65 120.97(16) no
C61 C66 H66 119.5 no
C65 C66 H66 119.5 no
O64 C67 H67A 109.5 no
O64 C67 H67B 109.5 no
H67A C67 H67B 109.5 no
O64 C67 H67C 109.5 no
H67A C67 H67C 109.5 no
H67B C67 H67C 109.5 no
N6 C68 H68A 109.5 no
N6 C68 H68B 109.5 no
H68A C68 H68B 109.5 no
N6 C68 H68C 109.5 no
H68A C68 H68C 109.5 no
H68B C68 H68C 109.5 no

loop_
_geom_bond_atom_site_label_1
_geom_bond_atom_site_label_2
_geom_bond_distance
_geom_bond_publ_flag
O4 C4 1.341(2) no
O4 C41 1.4545(19) no
O64 C64 1.373(2) no
O64 C67 1.428(2) no
N1 C2 1.344(2) y
C2 N3 1.351(2) y
N3 C4 1.317(2) y
C4 C5 1.418(2) y
C5 C6 1.428(2) y
C6 N1 1.338(2) y
C2 N2 1.339(2) y
C5 C51 1.435(2) y
C51 C52 1.354(2) y
C52 C53 1.450(2) y
C53 O53 1.242(2) y
N6 C6 1.373(2) y
N2 H2A 0.8602 no
N2 H2B 0.8596 no
N6 C61 1.439(2) no
N6 C68 1.472(2) no
C41 C42 1.504(3) no
C41 H41A 0.99 no
C41 H41B 0.99 no
C42 H42A 0.98 no
C42 H42B 0.98 no
C42 H42C 0.98 no
C51 H51 0.95 no
C52 H52 0.95 no
C53 C531 1.494(2) no
C531 C532 1.392(2) no
C531 C536 1.395(2) no
C532 C533 1.382(2) no
C532 H532 0.95 no
C533 C534 1.388(3) no
C533 H533 0.95 no
C534 C535 1.387(2) no
C534 H534 0.95 no
C535 C536 1.380(2) no
C535 H535 0.95 no
C536 H536 0.95 no
C61 C66 1.383(2) no
C61 C62 1.397(2) no
C62 C63 1.385(2) no
C62 H62 0.95 no
C63 C64 1.388(2) no
C63 H63 0.95 no
C64 C65 1.389(2) no
C65 C66 1.389(2) no
C65 H65 0.95 no
C66 H66 0.95 no
C67 H67A 0.98 no
C67 H67B 0.98 no
C67 H67C 0.98 no
C68 H68A 0.98 no
C68 H68B 0.98 no
C68 H68C 0.98 no

loop_
_geom_hbond_atom_site_label_D
_geom_hbond_atom_site_label_H
_geom_hbond_atom_site_label_A
_geom_hbond_site_symmetry_A
_geom_hbond_distance_DH
_geom_hbond_distance_HA
_geom_hbond_distance_DA
_geom_hbond_angle_DHA
_geom_hbond_publ_flag
N2 H2A O53 1_455 0.86 2.17 2.9836(19) 157 y
N2 H2B O53 2_666 0.86 2.16 2.9806(19) 160 y

loop_
_geom_torsion_atom_site_label_1
_geom_torsion_atom_site_label_2
_geom_torsion_atom_site_label_3
_geom_torsion_atom_site_label_4
_geom_torsion
_geom_torsion_publ_flag
C6 N1 C2 N2 -173.26(14) no
C6 N1 C2 N3 8.9(2) no
C4 N3 C2 N2 173.24(15) no
C4 N3 C2 N1 -9.0(2) no
C2 N3 C4 O4 -177.69(14) no
C2 N3 C4 C5 -0.6(2) no
C41 O4 C4 C5 -175.14(14) no
N3 C4 C5 C6 8.6(2) no
O4 C4 C5 C6 -174.28(14) no
N3 C4 C5 C51 -160.63(16) no
O4 C4 C5 C51 16.5(2) no
C2 N1 C6 N6 178.75(14) no
C2 N1 C6 C5 0.7(2) no
N1 C6 N6 C61 150.48(15) y
N1 C6 N6 C68 -4.8(2) y
N3 C4 O4 C41 2.2(2) y
C4 O4 C41 C42 -96.99(18) y
C63 C64 O64 C67 -176.96(16) y
C6 C5 C51 C52 175.61(17) y
C5 C51 C52 C53 170.18(16) y
C51 C52 C53 O53 -5.9(3) y
C51 C52 C53 C531 176.08(15) y
C52 C53 C531 C532 -29.6(2) y
C61 N6 C6 C5 -31.5(2) no
C68 N6 C6 C5 173.25(15) no
C4 C5 C6 N1 -8.5(2) no
C51 C5 C6 N1 160.89(15) no
C4 C5 C6 N6 173.61(14) no
C51 C5 C6 N6 -17.0(2) no
C4 C5 C51 C52 -16.1(3) no
O53 C53 C531 C532 152.30(16) no
O53 C53 C531 C536 -25.5(2) no
C52 C53 C531 C536 152.55(15) no
C536 C531 C532 C533 1.2(2) no
C53 C531 C532 C533 -176.58(15) no
C531 C532 C533 C534 -1.6(3) no
C532 C533 C534 C535 0.5(3) no
C533 C534 C535 C536 1.1(3) no
C534 C535 C536 C531 -1.6(3) no
C532 C531 C536 C535 0.4(2) no
C53 C531 C536 C535 178.30(15) no
C6 N6 C61 C66 141.23(17) no
C68 N6 C61 C66 -62.8(2) no
C6 N6 C61 C62 -42.9(2) no
C68 N6 C61 C62 113.07(18) no
C66 C61 C62 C63 1.1(2) no
N6 C61 C62 C63 -174.80(15) no
C61 C62 C63 C64 0.4(3) no
C67 O64 C64 C65 2.9(3) no
C62 C63 C64 O64 178.21(15) no
C62 C63 C64 C65 -1.7(3) no
O64 C64 C65 C66 -178.45(16) no
C63 C64 C65 C66 1.4(3) no
C62 C61 C66 C65 -1.3(3) no
N6 C61 C66 C65 174.64(15) no
C64 C65 C66 C61 0.1(3) no

loop_
_cod_related_entry_id
_cod_related_entry_database
_cod_related_entry_code
1 ChemSpider 30654089
